data_7241888
loop_
_publ_author_name
'Gli\<si\'c, Biljana \/D.'
'War\.zajtis, Beata'
'Hoffmann, Marcin'
'Rychlewska, Urszula'
'Djuran, Milo\<s I.'

_publ_section_title
;
 Mononuclear gold(iii) complexes with diazanaphthalenes: the influence of
 the position of nitrogen atoms in the aromatic rings on the complex
 crystalline properties
;
_journal_issue 72
_journal_name_full 'RSC Advances'
_journal_page_first 44481
_journal_page_last 44493
_journal_paper_doi 10.1039/D0RA08731A
_journal_volume 10
_journal_year 2020
_chemical_formula_moiety 'C8 H6 Au Cl3 N2'
_chemical_formula_sum 'C8 H6 Au Cl3 N2'
_chemical_formula_weight 433.46
_space_group_crystal_system triclinic
_space_group_IT_number 2
_space_group_name_Hall '-P 1'
_space_group_name_H-M_alt 'P -1'
_atom_sites_solution_hydrogens geom
_audit_creation_method SHELXL-2014/7
_audit_update_record
;
2020-07-17 deposited with the CCDC.	2020-11-27 downloaded from the CCDC.
;
_cell_angle_alpha 111.477(5)
_cell_angle_beta 92.248(4)
_cell_angle_gamma 92.294(5)
_cell_formula_units_Z 2
_cell_length_a 7.6012(4)
_cell_length_b 7.6086(5)
_cell_length_c 9.9648(4)
_cell_measurement_reflns_used 4857
_cell_measurement_temperature 295(2)
_cell_measurement_theta_max 27.1860
_cell_measurement_theta_min 3.3680
_cell_volume 534.96(5)
_computing_cell_refinement
;
CrysAlisPro, Agilent Technologies (2014)
;
_computing_data_collection
;
CrysAlisPro, Agilent Technologies (2014)
;
_computing_data_reduction
;
CrysAlisPro, Agilent Technologies (2014)
;
_computing_molecular_graphics 'Mercury (Bruno, et al. 2002)'
_computing_publication_material 'SHELXL-2014/7 (Sheldrick, 2015)'
_computing_structure_refinement 'SHELXL-2014/7 (Sheldrick, 2015)'
_computing_structure_solution 'SHELXS-97 (Sheldrick, 2008)'
_diffrn_ambient_temperature 295(2)
_diffrn_measured_fraction_theta_full 0.997
_diffrn_measured_fraction_theta_max 0.997
_diffrn_measurement_device_type 'Xcalibur, Eos'
_diffrn_measurement_method '\w scans'
_diffrn_radiation_type MoK\a
_diffrn_radiation_wavelength 0.71073
_diffrn_reflns_av_R_equivalents 0.0442
_diffrn_reflns_av_unetI/netI 0.0316
_diffrn_reflns_Laue_measured_fraction_full 0.997
_diffrn_reflns_Laue_measured_fraction_max 0.997
_diffrn_reflns_limit_h_max 9
_diffrn_reflns_limit_h_min -9
_diffrn_reflns_limit_k_max 9
_diffrn_reflns_limit_k_min -9
_diffrn_reflns_limit_l_max 11
_diffrn_reflns_limit_l_min -11
_diffrn_reflns_number 8983
_diffrn_reflns_point_group_measured_fraction_full 0.997
_diffrn_reflns_point_group_measured_fraction_max 0.997
_diffrn_reflns_theta_full 25.023
_diffrn_reflns_theta_max 25.023
_diffrn_reflns_theta_min 3.571
_diffrn_source 'Enhance (Mo) X-ray Source'
_exptl_absorpt_coefficient_mu 14.457
_exptl_absorpt_correction_T_max 0.293
_exptl_absorpt_correction_T_min 0.045
_exptl_absorpt_correction_type analytical
_exptl_absorpt_process_details
;   
CrysAlisPro (Clark, R. C. & Reid, J. S. (1995). Acta Cryst. A51, 887-897,
Agilent Technologies, 2014)
;
_exptl_crystal_colour yellow
_exptl_crystal_density_diffrn 2.691
_exptl_crystal_density_method 'not measured'
_exptl_crystal_description prismatic
_exptl_crystal_F_000 396
_exptl_crystal_size_max 0.350
_exptl_crystal_size_mid 0.180
_exptl_crystal_size_min 0.100
_refine_diff_density_max 0.882
_refine_diff_density_min -0.698
_refine_diff_density_rms 0.125
_refine_ls_extinction_coef 0.0145(5)
_refine_ls_extinction_expression Fc^*^=kFc[1+0.001xFc^2^\l^3^/sin(2\q)]^-1/4^
_refine_ls_extinction_method 'SHELXL-2014/7 (Sheldrick 2014'
_refine_ls_goodness_of_fit_ref 1.074
_refine_ls_hydrogen_treatment constr
_refine_ls_matrix_type full
_refine_ls_number_parameters 128
_refine_ls_number_reflns 1874
_refine_ls_number_restraints 0
_refine_ls_restrained_S_all 1.074
_refine_ls_R_factor_all 0.0217
_refine_ls_R_factor_gt 0.0196
_refine_ls_shift/su_max 0.001
_refine_ls_shift/su_mean 0.000
_refine_ls_structure_factor_coef Fsqd
_refine_ls_weighting_details 'w=1/[\s^2^(Fo^2^)+(0.0178P)^2^+0.0219P] where P=(Fo^2^+2Fc^2^)/3'
_refine_ls_weighting_scheme calc
_refine_ls_wR_factor_gt 0.0426
_refine_ls_wR_factor_ref 0.0436
_reflns_Friedel_coverage 0.000
_reflns_number_gt 1774
_reflns_number_total 1874
_reflns_threshold_expression 'I > 2\s(I)'
_cod_data_source_file d0ra08731a2.cif
_cod_data_source_block 1_qz
_cod_depositor_comments
;
The following automatic conversions were performed:

data name '__diffrn_reflns_limit_h_min' was replaced with
'_diffrn_reflns_limit_h_min'.

Automatic conversion script
Id: cif_correct_tags 7550 2019-12-06 10:49:48Z antanas 
;
_cod_database_code 7241888
_shelx_shelxl_version_number 2014/7
_shelx_space_group_comment
;
The symmetry employed for this shelxl refinement is uniquely defined
by the following loop, which should always be used as a source of
symmetry information in preference to the above space-group names.
They are only intended as comments.
;
_shelx_estimated_absorpt_t_min 0.081
_shelx_estimated_absorpt_t_max 0.326

loop_
_space_group_symop_operation_xyz
'x, y, z'
'-x, -y, -z'

loop_
_atom_site_label
_atom_site_type_symbol
_atom_site_fract_x
_atom_site_fract_y
_atom_site_fract_z
_atom_site_U_iso_or_equiv
_atom_site_adp_type
_atom_site_occupancy
_atom_site_site_symmetry_order
_atom_site_calc_flag
_atom_site_refinement_flags_posn
_atom_site_refinement_flags_adp
_atom_site_refinement_flags_occupancy
_atom_site_disorder_assembly
_atom_site_disorder_group
N1 N 0.8113(6) -0.0819(6) 0.5251(4) 0.0387(10) Uani 1 1 d . . . . .
C2 C 0.8739(7) 0.0196(7) 0.6547(5) 0.0354(12) Uani 1 1 d . . . . .
H2 H 0.9834 0.0833 0.6645 0.042 Uiso 1 1 calc R U . . .
N3 N 0.7900(5) 0.0394(5) 0.7778(4) 0.0279(9) Uani 1 1 d . . . . .
C4 C 0.6366(6) -0.0551(7) 0.7659(5) 0.0313(11) Uani 1 1 d . . . . .
H4 H 0.5807 -0.0484 0.8488 0.038 Uiso 1 1 calc R U . . .
C10 C 0.5577(6) -0.1647(6) 0.6307(5) 0.0284(11) Uani 1 1 d . . . . .
C9 C 0.6515(6) -0.1735(7) 0.5096(5) 0.0309(11) Uani 1 1 d . . . . .
C8 C 0.5749(7) -0.2774(7) 0.3698(5) 0.0395(13) Uani 1 1 d . . . . .
H8 H 0.6353 -0.2853 0.2886 0.047 Uiso 1 1 calc R U . . .
C7 C 0.4129(7) -0.3653(8) 0.3550(5) 0.0429(13) Uani 1 1 d . . . . .
H7 H 0.3628 -0.4333 0.2628 0.051 Uiso 1 1 calc R U . . .
C6 C 0.3183(7) -0.3560(7) 0.4762(5) 0.0398(13) Uani 1 1 d . . . . .
H6 H 0.2069 -0.4169 0.4632 0.048 Uiso 1 1 calc R U . . .
C5 C 0.3896(7) -0.2581(7) 0.6124(5) 0.0371(12) Uani 1 1 d . . . . .
H5 H 0.3279 -0.2529 0.6924 0.044 Uiso 1 1 calc R U . . .
Cl3 Cl 0.61586(17) 0.3229(2) 1.02641(13) 0.0433(3) Uani 1 1 d . . . . .
Cl2 Cl 0.9947(2) 0.4324(2) 1.19311(15) 0.0583(4) Uani 1 1 d . . . . .
Cl1 Cl 1.17106(17) 0.1343(2) 0.92011(16) 0.0467(3) Uani 1 1 d . . . . .
Au1 Au 0.89185(2) 0.22515(2) 0.97423(2) 0.02864(10) Uani 1 1 d . . . . .

loop_
_atom_site_aniso_label
_atom_site_aniso_U_11
_atom_site_aniso_U_22
_atom_site_aniso_U_33
_atom_site_aniso_U_23
_atom_site_aniso_U_13
_atom_site_aniso_U_12
N1 0.039(3) 0.046(3) 0.027(2) 0.0091(19) 0.0078(19) -0.007(2)
C2 0.032(3) 0.045(3) 0.028(3) 0.012(2) 0.011(2) -0.006(2)
N3 0.026(2) 0.032(2) 0.024(2) 0.0093(16) 0.0024(16) -0.0015(18)
C4 0.028(3) 0.040(3) 0.026(2) 0.012(2) 0.007(2) 0.001(2)
C10 0.032(3) 0.027(3) 0.024(2) 0.0069(19) 0.002(2) 0.000(2)
C9 0.034(3) 0.029(3) 0.028(3) 0.009(2) 0.001(2) -0.003(2)
C8 0.049(4) 0.040(3) 0.025(3) 0.007(2) 0.005(2) -0.001(3)
C7 0.049(4) 0.044(3) 0.028(3) 0.005(2) -0.005(2) -0.004(3)
C6 0.029(3) 0.046(3) 0.040(3) 0.012(2) -0.003(2) -0.009(2)
C5 0.040(3) 0.042(3) 0.027(3) 0.010(2) 0.005(2) -0.004(2)
Cl3 0.0347(8) 0.0509(8) 0.0364(7) 0.0060(6) 0.0040(6) 0.0096(6)
Cl2 0.0554(10) 0.0672(10) 0.0358(8) 0.0035(7) -0.0133(7) -0.0199(8)
Cl1 0.0267(7) 0.0643(9) 0.0597(9) 0.0353(7) 0.0042(6) 0.0016(6)
Au1 0.02573(14) 0.03390(14) 0.02553(13) 0.01102(9) -0.00228(8) -0.00414(8)

loop_
_atom_type_symbol
_atom_type_description
_atom_type_scat_dispersion_real
_atom_type_scat_dispersion_imag
_atom_type_scat_source
C C 0.0033 0.0016 'International Tables Vol C Tables 4.2.6.8 and 6.1.1.4'
H H 0.0000 0.0000 'International Tables Vol C Tables 4.2.6.8 and 6.1.1.4'
N N 0.0061 0.0033 'International Tables Vol C Tables 4.2.6.8 and 6.1.1.4'
Cl Cl 0.1484 0.1585 'International Tables Vol C Tables 4.2.6.8 and 6.1.1.4'
Au Au -2.0133 8.8022 'International Tables Vol C Tables 4.2.6.8 and 6.1.1.4'

loop_
_geom_angle_atom_site_label_1
_geom_angle_atom_site_label_2
_geom_angle_atom_site_label_3
_geom_angle
_geom_angle_site_symmetry_1
_geom_angle_site_symmetry_3
_geom_angle_publ_flag
C2 N1 C9 118.2(4) . . ?
N1 C2 N3 124.5(5) . . ?
N1 C2 H2 117.7 . . ?
N3 C2 H2 117.7 . . ?
C4 N3 C2 118.4(4) . . ?
C4 N3 Au1 120.9(3) . . ?
C2 N3 Au1 120.5(3) . . ?
N3 C4 C10 120.9(4) . . ?
N3 C4 H4 119.6 . . ?
C10 C4 H4 119.6 . . ?
C4 C10 C9 116.8(5) . . ?
C4 C10 C5 122.9(4) . . ?
C9 C10 C5 120.3(4) . . ?
N1 C9 C10 121.1(4) . . ?
N1 C9 C8 119.8(4) . . ?
C10 C9 C8 119.1(5) . . ?
C7 C8 C9 119.5(5) . . ?
C7 C8 H8 120.2 . . ?
C9 C8 H8 120.2 . . ?
C8 C7 C6 121.5(5) . . ?
C8 C7 H7 119.3 . . ?
C6 C7 H7 119.3 . . ?
C5 C6 C7 120.3(5) . . ?
C5 C6 H6 119.9 . . ?
C7 C6 H6 119.9 . . ?
C6 C5 C10 119.3(5) . . ?
C6 C5 H5 120.3 . . ?
C10 C5 H5 120.3 . . ?
N3 Au1 Cl2 178.03(11) . . ?
N3 Au1 Cl3 88.56(11) . . ?
Cl2 Au1 Cl3 89.49(5) . . ?
N3 Au1 Cl1 91.72(11) . . ?
Cl2 Au1 Cl1 90.24(6) . . ?
Cl3 Au1 Cl1 178.36(5) . . ?

loop_
_geom_bond_atom_site_label_1
_geom_bond_atom_site_label_2
_geom_bond_distance
_geom_bond_site_symmetry_2
_geom_bond_publ_flag
N1 C2 1.297(6) . ?
N1 C9 1.351(6) . ?
C2 N3 1.367(6) . ?
C2 H2 0.9300 . ?
N3 C4 1.322(6) . ?
N3 Au1 2.049(4) . ?
C4 C10 1.395(6) . ?
C4 H4 0.9300 . ?
C10 C9 1.407(6) . ?
C10 C5 1.409(7) . ?
C9 C8 1.413(6) . ?
C8 C7 1.353(7) . ?
C8 H8 0.9300 . ?
C7 C6 1.411(7) . ?
C7 H7 0.9300 . ?
C6 C5 1.364(7) . ?
C6 H6 0.9300 . ?
C5 H5 0.9300 . ?
Cl3 Au1 2.2698(12) . ?
Cl2 Au1 2.2590(13) . ?
Cl1 Au1 2.2819(13) . ?

loop_
_geom_torsion_atom_site_label_1
_geom_torsion_atom_site_label_2
_geom_torsion_atom_site_label_3
_geom_torsion_atom_site_label_4
_geom_torsion
_geom_torsion_site_symmetry_1
_geom_torsion_site_symmetry_2
_geom_torsion_site_symmetry_3
_geom_torsion_site_symmetry_4
_geom_torsion_publ_flag
C9 N1 C2 N3 0.7(8) . . . . ?
N1 C2 N3 C4 2.1(7) . . . . ?
N1 C2 N3 Au1 -173.8(4) . . . . ?
C2 N3 C4 C10 -3.3(7) . . . . ?
Au1 N3 C4 C10 172.6(3) . . . . ?
N3 C4 C10 C9 1.8(7) . . . . ?
N3 C4 C10 C5 -175.9(4) . . . . ?
C2 N1 C9 C10 -2.2(7) . . . . ?
C2 N1 C9 C8 176.7(4) . . . . ?
C4 C10 C9 N1 1.0(7) . . . . ?
C5 C10 C9 N1 178.8(5) . . . . ?
C4 C10 C9 C8 -177.9(4) . . . . ?
C5 C10 C9 C8 -0.1(7) . . . . ?
N1 C9 C8 C7 -178.5(5) . . . . ?
C10 C9 C8 C7 0.4(7) . . . . ?
C9 C8 C7 C6 -0.1(8) . . . . ?
C8 C7 C6 C5 -0.4(8) . . . . ?
C7 C6 C5 C10 0.7(8) . . . . ?
C4 C10 C5 C6 177.2(5) . . . . ?
C9 C10 C5 C6 -0.4(7) . . . . ?
